data_1528837
loop_
_publ_author_name
'Sahl, K.'

_publ_section_title
;
 Die Verfeinerung der Kristallstrukutren von Pb Cl2 (Cotunnit), Ba Cl2, Pb
 S O4 (Anglesit) und Ba S O4 (Baryt)
;
_journal_name_full 'Beitraege zur Mineralogie und Petrographie (-11,1965)'
_journal_page_first 111
_journal_page_last 132
_journal_volume 9
_journal_year 1963
_chemical_formula_sum 'O4 Pb S'
_chemical_name_systematic 'Pb (S O4)'
_space_group_IT_number 62
_symmetry_space_group_name_Hall '-P 2ac 2n'
_symmetry_space_group_name_H-M 'P n m a'
_cell_angle_alpha 90
_cell_angle_beta 90
_cell_angle_gamma 90
_cell_formula_units_Z 4
_cell_length_a 8.516
_cell_length_b 5.399
_cell_length_c 6.989
_cell_volume 321.339
_citation_journal_id_ASTM BMUPA4
_cod_data_source_file Sahl_BMUPA4_1963_366.cif
_cod_data_source_block O4Pb1S1
_cod_original_cell_volume 321.3394
_cod_original_formula_sum 'O4 Pb1 S1'
_cod_database_code 1528837

loop_
_symmetry_equiv_pos_as_xyz
x,y,z
-x+1/2,-y,z+1/2
x+1/2,-y+1/2,-z+1/2
-x,y+1/2,-z
-x,-y,-z
x-1/2,y,-z-1/2
-x-1/2,y-1/2,z-1/2
x,-y-1/2,z

loop_
_atom_site_label
_atom_site_type_symbol
_atom_site_fract_x
_atom_site_fract_y
_atom_site_fract_z
_atom_site_occupancy
_atom_site_U_iso_or_equiv
O2 O-2 0.319 0.75 0.043 1 0.0
O1 O-2 0.595 0.75 0.1 1 0.0
O3 O-2 0.415 0.974 0.306 1 0.0
Pb1 Pb+2 0.1882 0.25 0.167 1 0.0
S1 S+6 0.437 0.75 0.186 1 0.0
